data_1518278
loop_
_publ_author_name
'Zhou, Ai-Hua'
'He, Qiao'
'Shu, Chao'
'Yu, Yong-Fei'
'Liu, Shuang'
'Zhao, Tian'
'Zhang, Wei'
'Lu, Xin'
'Ye, Long-Wu'

_publ_section_title
;
 Atom-economic generation of gold carbenes: gold-catalyzed formal [3+2]
 cycloaddition between ynamides and isoxazoles
;
_journal_issue 2
_journal_name_full 'Chem. Sci.'
_journal_page_first 1265
_journal_paper_doi 10.1039/C4SC02596B
_journal_volume 6
_journal_year 2015
_chemical_formula_sum 'C20 H20 N2 O3 S'
_chemical_formula_weight 368.44
_chemical_name_systematic N-(4-acetyl-5-methyl-3-phenyl-1H-pyrrol-2-yl)-N-phenylmethanesulfonamide
_space_group_IT_number 15
_symmetry_cell_setting monoclinic
_symmetry_space_group_name_Hall '-C 2yc'
_symmetry_space_group_name_H-M 'C 1 2/c 1'
_atom_sites_solution_hydrogens geom
_atom_sites_solution_primary direct
_atom_sites_solution_secondary difmap
_audit_creation_method SHELXL-97
_cell_angle_alpha 90.00
_cell_angle_beta 94.733(5)
_cell_angle_gamma 90.00
_cell_formula_units_Z 8
_cell_length_a 11.5572(6)
_cell_length_b 15.5085(8)
_cell_length_c 20.8957(10)
_cell_measurement_temperature 293(2)
_cell_volume 3732.5(3)
_computing_cell_refinement 'Bruker FRAMBO'
_computing_data_collection 'Bruker FRAMBO'
_computing_data_reduction 'Bruker SAINT'
_computing_molecular_graphics 'Bruker SHELXTL'
_computing_publication_material 'Bruker SHELXTL'
_computing_structure_refinement 'SHELXL-97 (Sheldrick, 1997)'
_computing_structure_solution 'SHELXS-97 (Sheldrick, 1990)'
_diffrn_ambient_temperature 293(2)
_diffrn_measured_fraction_theta_full 0.997
_diffrn_measured_fraction_theta_max 0.997
_diffrn_measurement_device_type 'multiwire proportional'
_diffrn_measurement_method 'phi and omega scans'
_diffrn_radiation_monochromator graphite
_diffrn_radiation_source 'fine-focus sealed tube'
_diffrn_radiation_type MoK\a
_diffrn_radiation_wavelength 0.71073
_diffrn_reflns_av_R_equivalents 0.0348
_diffrn_reflns_av_sigmaI/netI 0.0455
_diffrn_reflns_limit_h_max 13
_diffrn_reflns_limit_h_min -14
_diffrn_reflns_limit_k_max 14
_diffrn_reflns_limit_k_min -19
_diffrn_reflns_limit_l_max 24
_diffrn_reflns_limit_l_min -25
_diffrn_reflns_number 8449
_diffrn_reflns_theta_full 25.99
_diffrn_reflns_theta_max 25.99
_diffrn_reflns_theta_min 3.28
_exptl_absorpt_coefficient_mu 0.195
_exptl_absorpt_correction_type none
_exptl_crystal_colour white
_exptl_crystal_density_diffrn 1.311
_exptl_crystal_density_method 'not measured'
_exptl_crystal_F_000 1552
_exptl_crystal_recrystallization_method 'Re-crystallisation from solvent: Hexane, ethyl acetate'
_refine_diff_density_max 0.327
_refine_diff_density_min -0.415
_refine_diff_density_rms 0.049
_refine_ls_extinction_method none
_refine_ls_goodness_of_fit_ref 0.704
_refine_ls_hydrogen_treatment mixed
_refine_ls_matrix_type full
_refine_ls_number_parameters 235
_refine_ls_number_reflns 3649
_refine_ls_number_restraints 0
_refine_ls_restrained_S_all 0.704
_refine_ls_R_factor_all 0.0562
_refine_ls_R_factor_gt 0.0450
_refine_ls_shift/su_max 0.001
_refine_ls_shift/su_mean 0.000
_refine_ls_structure_factor_coef Fsqd
_refine_ls_weighting_details 'calc w=1/[\s^2^(Fo^2^)+(0.1169P)^2^+11.4622P] where P=(Fo^2^+2Fc^2^)/3'
_refine_ls_weighting_scheme calc
_refine_ls_wR_factor_gt 0.1283
_refine_ls_wR_factor_ref 0.1399
_reflns_number_gt 3086
_reflns_number_total 3649
_reflns_threshold_expression >2sigma(I)
_cod_data_source_file c4sc02596b2.cif
_cod_data_source_block p
_cod_depositor_comments
;
The following automatic conversions were performed:

'_symmetry_cell_setting' value 'Monoclinic' changed to 'monoclinic'
according to
/usr/data/users/saulius/crontab/automatic-downloads/rss-feeds/RSC/lib/dictionaries/cif_core.dic
dictionary named 'cif_core.dic' version 2.4.2 from 2011-04-26.

Automatic conversion script
Id: cif_fix_values 2827 2014-09-09 07:05:25Z andrius 

 Adding full bibliography for 1518278.cif.
;
_cod_original_sg_symbol_H-M C2/c
_cod_database_code 1518278

loop_
_symmetry_equiv_pos_as_xyz
'x, y, z'
'-x, y, -z+1/2'
'x+1/2, y+1/2, z'
'-x+1/2, y+1/2, -z+1/2'
'-x, -y, -z'
'x, -y, z-1/2'
'-x+1/2, -y+1/2, -z'
'x+1/2, -y+1/2, z-1/2'

loop_
_atom_site_label
_atom_site_type_symbol
_atom_site_fract_x
_atom_site_fract_y
_atom_site_fract_z
_atom_site_U_iso_or_equiv
_atom_site_adp_type
_atom_site_occupancy
_atom_site_symmetry_multiplicity
_atom_site_calc_flag
_atom_site_refinement_flags
S1 S 0.71312(4) 1.02727(3) 0.72977(2) 0.02064(17) Uani 1 1 d .
O1 O 0.70184(14) 1.11873(10) 0.72741(8) 0.0311(4) Uani 1 1 d .
N2 N 0.51338(14) 0.88046(11) 0.67030(8) 0.0214(4) Uani 1 1 d .
H2A H 0.4626 0.9166 0.6819 0.026 Uiso 1 1 calc R
N1 N 0.66094(15) 0.98907(11) 0.65968(8) 0.0207(4) Uani 1 1 d .
C4 C 0.49637(17) 0.79480(13) 0.66424(9) 0.0212(4) Uani 1 1 d .
C2 C 0.68025(17) 0.82866(13) 0.63930(9) 0.0189(4) Uani 1 1 d .
C1 C 0.62349(17) 0.90201(13) 0.65528(9) 0.0193(4) Uani 1 1 d .
C6 C 0.60666(19) 0.66761(14) 0.62723(10) 0.0253(5) Uani 1 1 d .
C3 C 0.59848(17) 0.75893(13) 0.64385(9) 0.0202(4) Uani 1 1 d .
C41 C 0.64284(19) 1.04582(13) 0.60481(10) 0.0236(4) Uani 1 1 d .
C21 C 0.80504(17) 0.82614(13) 0.62671(9) 0.0205(4) Uani 1 1 d .
C22 C 0.84673(19) 0.87648(15) 0.57855(11) 0.0297(5) Uani 1 1 d .
H22A H 0.7952 0.9087 0.5516 0.036 Uiso 1 1 calc R
C46 C 0.7366(2) 1.08139(16) 0.57744(12) 0.0340(5) Uani 1 1 d .
H46A H 0.8121 1.0698 0.5941 0.041 Uiso 1 1 calc R
C23 C 0.9647(2) 0.87900(19) 0.57041(14) 0.0437(7) Uani 1 1 d .
H23A H 0.9917 0.9133 0.5383 0.052 Uiso 1 1 calc R
C42 C 0.5303(2) 1.06293(15) 0.57977(12) 0.0344(5) Uani 1 1 d .
H42A H 0.4677 1.0392 0.5988 0.041 Uiso 1 1 calc R
C45 C 0.7155(3) 1.13509(18) 0.52422(13) 0.0472(7) Uani 1 1 d .
H45A H 0.7777 1.1598 0.5054 0.057 Uiso 1 1 calc R
C43 C 0.5116(3) 1.11559(18) 0.52624(13) 0.0499(8) Uani 1 1 d .
H43A H 0.4363 1.1262 0.5087 0.060 Uiso 1 1 calc R
C44 C 0.6040(3) 1.15189(18) 0.49925(12) 0.0513(8) Uani 1 1 d .
H44A H 0.5913 1.1881 0.4639 0.062 Uiso 1 1 calc R
C25 C 1.0016(2) 0.77912(18) 0.65685(12) 0.0373(6) Uani 1 1 d .
H25A H 1.0533 0.7455 0.6826 0.045 Uiso 1 1 calc R
O2 O 0.65962(15) 0.98081(11) 0.77873(7) 0.0356(4) Uani 1 1 d .
O3 O 0.52939(15) 0.61692(10) 0.63809(9) 0.0394(4) Uani 1 1 d .
C26 C 0.88410(19) 0.77745(15) 0.66571(10) 0.0279(5) Uani 1 1 d .
H26A H 0.8576 0.7434 0.6981 0.034 Uiso 1 1 calc R
C5 C 0.38297(19) 0.75608(15) 0.67825(11) 0.0292(5) Uani 1 1 d .
H5A H 0.3322 0.8006 0.6913 0.044 Uiso 1 1 calc R
H5B H 0.3955 0.7144 0.7121 0.044 Uiso 1 1 calc R
H5C H 0.3482 0.7283 0.6404 0.044 Uiso 1 1 calc R
C31 C 0.86046(19) 1.00007(17) 0.73727(12) 0.0341(5) Uani 1 1 d .
H31A H 0.8954 1.0209 0.7776 0.051 Uiso 1 1 calc R
H31B H 0.8983 1.0258 0.7028 0.051 Uiso 1 1 calc R
H31C H 0.8685 0.9385 0.7355 0.051 Uiso 1 1 calc R
C7 C 0.7098(2) 0.63459(16) 0.59547(13) 0.0372(6) Uani 1 1 d .
H7A H 0.7014 0.5738 0.5879 0.056 Uiso 1 1 calc R
H7B H 0.7792 0.6451 0.6229 0.056 Uiso 1 1 calc R
H7C H 0.7149 0.6638 0.5553 0.056 Uiso 1 1 calc R
C24 C 1.0418(2) 0.83111(19) 0.60942(13) 0.0436(7) Uani 1 1 d .
H24A H 1.1208 0.8336 0.6040 0.052 Uiso 1 1 calc R

loop_
_atom_site_aniso_label
_atom_site_aniso_U_11
_atom_site_aniso_U_22
_atom_site_aniso_U_33
_atom_site_aniso_U_23
_atom_site_aniso_U_13
_atom_site_aniso_U_12
S1 0.0182(3) 0.0212(3) 0.0228(3) -0.00249(19) 0.00349(19) -0.00519(19)
O1 0.0382(9) 0.0215(8) 0.0336(9) -0.0057(7) 0.0034(7) -0.0022(7)
N2 0.0175(8) 0.0213(9) 0.0259(9) -0.0027(7) 0.0043(7) -0.0002(7)
N1 0.0217(9) 0.0174(8) 0.0228(9) 0.0004(7) 0.0009(7) -0.0042(7)
C4 0.0229(10) 0.0210(10) 0.0194(9) -0.0009(8) 0.0012(8) -0.0056(8)
C2 0.0212(10) 0.0193(10) 0.0163(9) 0.0013(7) 0.0019(7) -0.0010(8)
C1 0.0177(9) 0.0184(10) 0.0219(9) 0.0000(8) 0.0015(7) -0.0042(8)
C6 0.0317(12) 0.0205(11) 0.0232(10) 0.0005(8) -0.0012(8) -0.0020(9)
C3 0.0235(10) 0.0195(10) 0.0177(9) 0.0021(8) 0.0019(8) -0.0019(8)
C41 0.0303(11) 0.0164(10) 0.0237(10) -0.0027(8) 0.0002(8) -0.0005(8)
C21 0.0209(10) 0.0201(10) 0.0210(9) -0.0035(8) 0.0050(8) 0.0002(8)
C22 0.0253(11) 0.0321(12) 0.0327(11) 0.0071(10) 0.0075(9) 0.0028(9)
C46 0.0393(13) 0.0286(12) 0.0347(12) 0.0026(10) 0.0074(10) -0.0044(10)
C23 0.0334(13) 0.0526(17) 0.0476(15) 0.0133(13) 0.0188(12) -0.0007(12)
C42 0.0339(13) 0.0284(13) 0.0395(13) 0.0017(10) -0.0061(10) 0.0003(10)
C45 0.075(2) 0.0332(14) 0.0358(14) 0.0057(11) 0.0181(14) -0.0087(14)
C43 0.0632(19) 0.0384(15) 0.0435(15) 0.0041(12) -0.0241(14) 0.0054(14)
C44 0.091(2) 0.0343(15) 0.0268(12) 0.0070(11) -0.0080(14) -0.0005(15)
C25 0.0284(12) 0.0476(15) 0.0347(12) -0.0041(11) -0.0041(10) 0.0114(11)
O2 0.0378(9) 0.0447(10) 0.0248(8) 0.0014(7) 0.0056(7) -0.0191(8)
O3 0.0395(10) 0.0208(8) 0.0584(11) -0.0002(8) 0.0068(8) -0.0078(7)
C26 0.0286(11) 0.0295(12) 0.0256(11) 0.0008(9) 0.0017(9) 0.0028(9)
C5 0.0246(11) 0.0295(12) 0.0343(12) -0.0050(10) 0.0083(9) -0.0095(9)
C31 0.0208(11) 0.0429(14) 0.0375(13) -0.0108(11) -0.0051(9) 0.0015(10)
C7 0.0472(15) 0.0243(12) 0.0413(13) -0.0091(10) 0.0102(11) 0.0011(11)
C24 0.0208(11) 0.0609(18) 0.0503(15) -0.0044(14) 0.0105(11) 0.0014(11)

loop_
_atom_type_symbol
_atom_type_description
_atom_type_scat_dispersion_real
_atom_type_scat_dispersion_imag
_atom_type_scat_source
C C 0.0033 0.0016 'International Tables Vol C Tables 4.2.6.8 and 6.1.1.4'
H H 0.0000 0.0000 'International Tables Vol C Tables 4.2.6.8 and 6.1.1.4'
N N 0.0061 0.0033 'International Tables Vol C Tables 4.2.6.8 and 6.1.1.4'
O O 0.0106 0.0060 'International Tables Vol C Tables 4.2.6.8 and 6.1.1.4'
S S 0.1246 0.1234 'International Tables Vol C Tables 4.2.6.8 and 6.1.1.4'

loop_
_geom_angle_atom_site_label_1
_geom_angle_atom_site_label_2
_geom_angle_atom_site_label_3
_geom_angle
O1 S1 O2 118.80(10)
O1 S1 N1 107.55(9)
O2 S1 N1 107.82(9)
O1 S1 C31 109.20(12)
O2 S1 C31 106.81(12)
N1 S1 C31 105.98(10)
C4 N2 C1 110.39(17)
C1 N1 C41 120.27(16)
C1 N1 S1 119.17(13)
C41 N1 S1 120.27(14)
N2 C4 C3 107.44(17)
N2 C4 C5 120.13(19)
C3 C4 C5 132.4(2)
C1 C2 C3 106.08(17)
C1 C2 C21 123.80(18)
C3 C2 C21 129.87(18)
C2 C1 N2 108.94(17)
C2 C1 N1 131.10(18)
N2 C1 N1 119.94(17)
O3 C6 C3 121.0(2)
O3 C6 C7 118.7(2)
C3 C6 C7 120.28(19)
C4 C3 C2 107.13(17)
C4 C3 C6 121.91(19)
C2 C3 C6 130.81(19)
C46 C41 C42 120.7(2)
C46 C41 N1 120.3(2)
C42 C41 N1 119.0(2)
C22 C21 C26 118.51(19)
C22 C21 C2 120.80(18)
C26 C21 C2 120.56(18)
C23 C22 C21 120.4(2)
C41 C46 C45 118.5(3)
C24 C23 C22 120.5(2)
C41 C42 C43 119.7(3)
C44 C45 C46 120.8(3)
C44 C43 C42 119.9(3)
C43 C44 C45 120.3(2)
C26 C25 C24 119.7(2)
C25 C26 C21 120.9(2)
C23 C24 C25 119.9(2)

loop_
_geom_bond_atom_site_label_1
_geom_bond_atom_site_label_2
_geom_bond_distance
S1 O1 1.4248(16)
S1 O2 1.4326(16)
S1 N1 1.6473(17)
S1 C31 1.749(2)
N2 C4 1.347(3)
N2 C1 1.377(2)
N1 C1 1.418(3)
N1 C41 1.447(3)
C4 C3 1.402(3)
C4 C5 1.492(3)
C2 C1 1.368(3)
C2 C3 1.444(3)
C2 C21 1.488(3)
C6 O3 1.225(3)
C6 C3 1.463(3)
C6 C7 1.502(3)
C41 C46 1.381(3)
C41 C42 1.387(3)
C21 C22 1.391(3)
C21 C26 1.395(3)
C22 C23 1.388(3)
C46 C45 1.394(4)
C23 C24 1.375(4)
C42 C43 1.387(4)
C45 C44 1.375(5)
C43 C44 1.370(5)
C25 C26 1.386(3)
C25 C24 1.387(4)
